data_4338622
loop_
_publ_author_name
'Peckermann, Ilja'
'Kapelski, Andreas'
'Spaniol, Thomas P.'
'Okuda, Jun'

_publ_section_title
;
 Indium Complexes Supported by 1,\w-Dithiaalkanediyl-Bridged Bis(phenolato)
 Ligands: Synthesis, Structure, and Controlled Ring-Opening Polymerization of
 L-Lactide
;
_journal_coden_ASTM INOCAJ
_journal_issue 12
_journal_name_full 'Inorganic chemistry'
_journal_page_first 5526
_journal_page_last 5534
_journal_paper_doi 10.1021/ic900161w
_journal_volume 48
_journal_year 2009
_chemical_formula_moiety 'C54 H63 In O2 S2 Si'
_chemical_formula_sum 'C54 H63 In O2 S2 Si'
_chemical_formula_weight 951.07
_space_group_IT_number 14
_symmetry_cell_setting monoclinic
_symmetry_space_group_name_Hall '-P 2yn'
_symmetry_space_group_name_H-M 'P 1 21/n 1'
_atom_sites_solution_hydrogens geom
_atom_sites_solution_primary direct
_atom_sites_solution_secondary difmap
_audit_creation_method SHELXL-97
_cell_angle_alpha 90.00
_cell_angle_beta 96.922(12)
_cell_angle_gamma 90.00
_cell_formula_units_Z 4
_cell_length_a 11.5395(7)
_cell_length_b 21.0783(13)
_cell_length_c 20.0309(13)
_cell_measurement_reflns_used 6454
_cell_measurement_temperature 130(2)
_cell_measurement_theta_max 24.19
_cell_measurement_theta_min 2.17
_cell_volume 4836.7(5)
_computing_cell_refinement 'Bruker SMART'
_computing_data_collection 'Bruker SMART'
_computing_data_reduction 'Bruker SAINT'
_computing_molecular_graphics 'ORTEP-III (Farrugia, 1999)'
_computing_structure_refinement 'SHELXL-97 (Sheldrick, 1997)'
_computing_structure_solution 'SIR 97 (Altomare et al, 1997)'
_diffrn_ambient_temperature 130(2)
_diffrn_measured_fraction_theta_full 0.997
_diffrn_measured_fraction_theta_max 0.997
_diffrn_measurement_device_type 'CCD area detector'
_diffrn_measurement_method 'omega scans'
_diffrn_radiation_monochromator graphite
_diffrn_radiation_source 'fine-focus sealed tube'
_diffrn_radiation_type MoK\a
_diffrn_radiation_wavelength 0.71073
_diffrn_reflns_av_R_equivalents 0.0678
_diffrn_reflns_av_sigmaI/netI 0.0590
_diffrn_reflns_limit_h_max 13
_diffrn_reflns_limit_h_min -13
_diffrn_reflns_limit_k_max 24
_diffrn_reflns_limit_k_min -24
_diffrn_reflns_limit_l_max 23
_diffrn_reflns_limit_l_min -23
_diffrn_reflns_number 50681
_diffrn_reflns_theta_full 24.85
_diffrn_reflns_theta_max 24.85
_diffrn_reflns_theta_min 2.16
_exptl_absorpt_coefficient_mu 0.639
_exptl_absorpt_correction_T_max 0.9506
_exptl_absorpt_correction_T_min 0.8617
_exptl_absorpt_correction_type multi-scan
_exptl_absorpt_process_details 'Platon MULABS'
_exptl_crystal_colour colourles
_exptl_crystal_density_diffrn 1.306
_exptl_crystal_density_method 'not measured'
_exptl_crystal_description block
_exptl_crystal_F_000 1992
_exptl_crystal_size_max 0.24
_exptl_crystal_size_mid 0.17
_exptl_crystal_size_min 0.08
_refine_diff_density_max 1.090
_refine_diff_density_min -2.459
_refine_diff_density_rms 0.089
_refine_ls_extinction_method none
_refine_ls_goodness_of_fit_ref 1.034
_refine_ls_hydrogen_treatment constr
_refine_ls_matrix_type full
_refine_ls_number_parameters 528
_refine_ls_number_reflns 8351
_refine_ls_number_restraints 5
_refine_ls_restrained_S_all 1.037
_refine_ls_R_factor_all 0.0900
_refine_ls_R_factor_gt 0.0623
_refine_ls_shift/su_max 0.000
_refine_ls_shift/su_mean 0.000
_refine_ls_structure_factor_coef Fsqd
_refine_ls_weighting_details 'calc w=1/[\s^2^(Fo^2^)+(0.0642P)^2^+9.5215P] where P=(Fo^2^+2Fc^2^)/3'
_refine_ls_weighting_scheme calc
_refine_ls_wR_factor_gt 0.1389
_refine_ls_wR_factor_ref 0.1553
_reflns_number_gt 5936
_reflns_number_total 8351
_reflns_threshold_expression >2sigma(I)
_cod_data_source_file ic900161w_si_003.cif
_cod_data_source_block ip8-In-C2-Cum-CH2SiMe3
_cod_original_sg_symbol_H-M 'P 1 21/N 1'
_cod_database_code 4338622

loop_
_symmetry_equiv_pos_as_xyz
'x, y, z'
'-x+1/2, y+1/2, -z+1/2'
'-x, -y, -z'
'x-1/2, -y-1/2, z-1/2'

loop_
_atom_site_label
_atom_site_type_symbol
_atom_site_fract_x
_atom_site_fract_y
_atom_site_fract_z
_atom_site_U_iso_or_equiv
_atom_site_adp_type
_atom_site_occupancy
_atom_site_symmetry_multiplicity
_atom_site_calc_flag
_atom_site_refinement_flags
_atom_site_disorder_assembly
_atom_site_disorder_group
S1 S 0.51803(12) 0.27077(7) 0.46769(8) 0.0440(3) Uani 1 1 d U . .
S2A S 0.64582(19) 0.25558(14) 0.33094(11) 0.0378(8) Uiso 0.647(6) 1 d PD A 1
S2B S 0.6374(3) 0.2201(3) 0.3220(2) 0.0373(14) Uiso 0.353(6) 1 d PD A 2
O1 O 0.3193(3) 0.29355(16) 0.35736(17) 0.0370(9) Uani 1 1 d . . .
O2 O 0.4135(3) 0.23172(17) 0.24361(18) 0.0427(9) Uani 1 1 d . . .
In In 0.42367(4) 0.215813(17) 0.34610(2) 0.04784(17) Uani 1 1 d U A .
C1 C 0.3075(4) 0.3218(2) 0.4156(2) 0.0245(10) Uani 1 1 d . A .
C2 C 0.3950(4) 0.3200(2) 0.4710(2) 0.0258(10) Uani 1 1 d . A .
C3 C 0.3818(4) 0.3518(2) 0.5301(2) 0.0247(10) Uani 1 1 d . . .
H3 H 0.4418 0.3490 0.5669 0.030 Uiso 1 1 calc R A .
C4 C 0.2839(4) 0.3875(2) 0.5369(2) 0.0232(10) Uani 1 1 d . A .
C5 C 0.1961(4) 0.3879(2) 0.4823(2) 0.0252(10) Uani 1 1 d . . .
H5 H 0.1270 0.4114 0.4865 0.030 Uiso 1 1 calc R A .
C6 C 0.2042(4) 0.3562(2) 0.4228(2) 0.0239(10) Uani 1 1 d . A .
C7 C 0.2688(4) 0.4191(2) 0.6040(2) 0.0283(11) Uani 1 1 d . . .
C8 C 0.1669(5) 0.4663(3) 0.5982(3) 0.0417(13) Uani 1 1 d . A .
H8A H 0.1639 0.4872 0.6417 0.063 Uiso 1 1 calc R . .
H8B H 0.0936 0.4437 0.5852 0.063 Uiso 1 1 calc R . .
H8C H 0.1783 0.4983 0.5641 0.063 Uiso 1 1 calc R . .
C9 C 0.2422(5) 0.3661(3) 0.6532(3) 0.0414(13) Uani 1 1 d . A .
H9A H 0.3103 0.3383 0.6622 0.062 Uiso 1 1 calc R . .
H9B H 0.1750 0.3413 0.6332 0.062 Uiso 1 1 calc R . .
H9C H 0.2243 0.3851 0.6954 0.062 Uiso 1 1 calc R . .
C10 C 0.3774(4) 0.4576(2) 0.6303(2) 0.0309(11) Uani 1 1 d . A .
C11 C 0.4364(4) 0.4932(2) 0.5865(2) 0.0301(11) Uani 1 1 d . . .
H11 H 0.4128 0.4906 0.5395 0.036 Uiso 1 1 calc R A .
C12 C 0.5280(4) 0.5322(2) 0.6098(3) 0.0364(12) Uani 1 1 d . A .
H12 H 0.5672 0.5558 0.5788 0.044 Uiso 1 1 calc R . .
C13 C 0.5629(5) 0.5371(3) 0.6769(3) 0.0554(17) Uani 1 1 d . . .
H13 H 0.6262 0.5640 0.6930 0.066 Uiso 1 1 calc R A .
C14 C 0.5057(6) 0.5029(4) 0.7212(3) 0.079(2) Uani 1 1 d . A .
H14 H 0.5289 0.5064 0.7682 0.095 Uiso 1 1 calc R . .
C15 C 0.4147(6) 0.4634(3) 0.6976(3) 0.0602(19) Uani 1 1 d . . .
H15 H 0.3768 0.4395 0.7289 0.072 Uiso 1 1 calc R A .
C16 C 0.1035(4) 0.3554(2) 0.3654(2) 0.0302(11) Uani 1 1 d . . .
C17 C -0.0050(4) 0.3895(3) 0.3841(3) 0.0430(14) Uani 1 1 d . A .
H17A H -0.0293 0.3703 0.4248 0.064 Uiso 1 1 calc R . .
H17B H -0.0684 0.3857 0.3471 0.064 Uiso 1 1 calc R . .
H17C H 0.0130 0.4345 0.3926 0.064 Uiso 1 1 calc R . .
C18 C 0.1402(5) 0.3897(3) 0.3041(3) 0.0419(13) Uani 1 1 d . A .
H18A H 0.0752 0.3896 0.2678 0.063 Uiso 1 1 calc R . .
H18B H 0.2073 0.3679 0.2889 0.063 Uiso 1 1 calc R . .
H18C H 0.1617 0.4335 0.3162 0.063 Uiso 1 1 calc R . .
C19 C 0.0676(4) 0.2860(2) 0.3504(3) 0.0342(12) Uani 1 1 d . A .
C20 C 0.0416(5) 0.2475(3) 0.4027(3) 0.0485(15) Uani 1 1 d . . .
H20 H 0.0482 0.2645 0.4469 0.058 Uiso 1 1 calc R A .
C21 C 0.0066(6) 0.1856(3) 0.3925(3) 0.0640(19) Uani 1 1 d . A .
H21 H -0.0093 0.1600 0.4294 0.077 Uiso 1 1 calc R . .
C22 C -0.0052(6) 0.1609(3) 0.3284(4) 0.069(2) Uani 1 1 d . . .
H22 H -0.0302 0.1183 0.3208 0.083 Uiso 1 1 calc R A .
C23 C 0.0193(5) 0.1978(3) 0.2758(3) 0.0543(17) Uani 1 1 d . A .
H23 H 0.0112 0.1808 0.2315 0.065 Uiso 1 1 calc R . .
C24 C 0.0557(5) 0.2598(3) 0.2866(3) 0.0422(13) Uani 1 1 d . . .
H24 H 0.0728 0.2849 0.2496 0.051 Uiso 1 1 calc R A .
C25A C 0.6312(7) 0.3250(4) 0.4467(4) 0.036(2) Uiso 0.647(6) 1 d PD A 1
H25A H 0.6204 0.3669 0.4673 0.043 Uiso 0.647(6) 1 calc PR A 1
H25B H 0.7088 0.3085 0.4653 0.043 Uiso 0.647(6) 1 calc PR A 1
C26A C 0.6264(7) 0.3323(3) 0.3714(4) 0.0315(19) Uiso 0.647(6) 1 d PD A 1
H26A H 0.6885 0.3619 0.3610 0.038 Uiso 0.647(6) 1 calc PR A 1
H26B H 0.5502 0.3507 0.3531 0.038 Uiso 0.647(6) 1 calc PR A 1
C25B C 0.6088(13) 0.3173(7) 0.4128(9) 0.037(4) Uiso 0.353(6) 1 d PD A 2
H25C H 0.5554 0.3386 0.3774 0.044 Uiso 0.353(6) 1 calc PR A 2
H25D H 0.6506 0.3510 0.4406 0.044 Uiso 0.353(6) 1 calc PR A 2
C26B C 0.6971(15) 0.2803(8) 0.3793(9) 0.063(5) Uiso 0.353(6) 1 d PD A 2
H26C H 0.7523 0.2601 0.4147 0.076 Uiso 0.353(6) 1 calc PR A 2
H26D H 0.7423 0.3104 0.3546 0.076 Uiso 0.353(6) 1 calc PR A 2
C27 C 0.6084(5) 0.2699(2) 0.2452(3) 0.0371(13) Uani 1 1 d . . .
C28 C 0.4948(4) 0.2605(2) 0.2146(2) 0.0320(12) Uani 1 1 d . A .
C29 C 0.4681(4) 0.2837(2) 0.1477(2) 0.0334(12) Uani 1 1 d . . .
C30 C 0.5556(4) 0.3128(2) 0.1177(3) 0.0330(12) Uani 1 1 d . A .
H30 H 0.5369 0.3285 0.0732 0.040 Uiso 1 1 calc R . .
C31 C 0.6694(4) 0.3206(2) 0.1482(3) 0.0313(12) Uani 1 1 d . . .
C32 C 0.6944(5) 0.2988(2) 0.2123(3) 0.0388(13) Uani 1 1 d . A .
H32 H 0.7712 0.3034 0.2349 0.047 Uiso 1 1 calc R . .
C33A C 0.7521(13) 0.3523(7) 0.1006(8) 0.027(4) Uiso 0.50 1 d P A 1
C34A C 0.7535(10) 0.3120(5) 0.0347(6) 0.039(3) Uiso 0.50 1 d P A 1
H34A H 0.6805 0.3189 0.0051 0.059 Uiso 0.50 1 calc PR A 1
H34B H 0.7612 0.2669 0.0463 0.059 Uiso 0.50 1 calc PR A 1
H34C H 0.8195 0.3252 0.0114 0.059 Uiso 0.50 1 calc PR A 1
C35A C 0.8826(10) 0.3385(6) 0.1378(6) 0.042(3) Uiso 0.50 1 d P A 1
H35A H 0.9402 0.3585 0.1124 0.062 Uiso 0.50 1 calc PR A 1
H35B H 0.8963 0.2926 0.1400 0.062 Uiso 0.50 1 calc PR A 1
H35C H 0.8902 0.3560 0.1834 0.062 Uiso 0.50 1 calc PR A 1
C36A C 0.6978(12) 0.4165(6) 0.0785(6) 0.040(3) Uiso 0.50 1 d P A 1
C37A C 0.6414(12) 0.4565(7) 0.1186(7) 0.065(4) Uiso 0.50 1 d P A 1
H37A H 0.6453 0.4486 0.1655 0.078 Uiso 0.50 1 calc PR A 1
C38A C 0.5778(15) 0.5092(8) 0.0900(9) 0.092(5) Uiso 0.50 1 d P A 1
H38A H 0.5382 0.5366 0.1174 0.111 Uiso 0.50 1 calc PR A 1
C39A C 0.5738(14) 0.5204(8) 0.0224(8) 0.087(5) Uiso 0.50 1 d P . 1
H39A H 0.5298 0.5546 0.0014 0.104 Uiso 0.50 1 calc PR . 1
C40A C 0.6344(13) 0.4813(7) -0.0128(8) 0.070(4) Uiso 0.50 1 d P A 1
H40A H 0.6393 0.4910 -0.0587 0.083 Uiso 0.50 1 calc PR A 1
C41A C 0.6892(11) 0.4284(6) 0.0135(6) 0.045(3) Uiso 0.50 1 d P A 1
H41A H 0.7219 0.3995 -0.0154 0.054 Uiso 0.50 1 calc PR A 1
C33B C 0.7666(15) 0.3519(8) 0.1155(9) 0.043(6) Uiso 0.50 1 d P A 2
C34B C 0.8001(11) 0.3096(6) 0.0631(6) 0.046(3) Uiso 0.50 1 d P A 2
H34D H 0.7314 0.3002 0.0309 0.070 Uiso 0.50 1 calc PR A 2
H34E H 0.8314 0.2700 0.0837 0.070 Uiso 0.50 1 calc PR A 2
H34F H 0.8597 0.3302 0.0397 0.070 Uiso 0.50 1 calc PR A 2
C35B C 0.8693(13) 0.3769(7) 0.1608(7) 0.069(4) Uiso 0.50 1 d P A 2
H35D H 0.9144 0.3413 0.1820 0.104 Uiso 0.50 1 calc PR A 2
H35E H 0.8418 0.4037 0.1957 0.104 Uiso 0.50 1 calc PR A 2
H35F H 0.9189 0.4020 0.1345 0.104 Uiso 0.50 1 calc PR A 2
C36B C 0.7379(10) 0.4166(5) 0.0940(5) 0.021(2) Uiso 0.50 1 d P A 2
C37B C 0.7218(8) 0.4577(4) 0.1448(5) 0.028(2) Uiso 0.50 1 d P A 2
H37B H 0.7207 0.4403 0.1885 0.033 Uiso 0.50 1 calc PR A 2
C38B C 0.7070(10) 0.5219(5) 0.1379(6) 0.045(3) Uiso 0.50 1 d P A 2
H38B H 0.6949 0.5466 0.1760 0.054 Uiso 0.50 1 calc PR A 2
C39B C 0.7093(11) 0.5500(7) 0.0792(7) 0.062(4) Uiso 0.50 1 d P A 2
H39B H 0.7007 0.5947 0.0755 0.074 Uiso 0.50 1 calc PR A 2
C40B C 0.7238(13) 0.5150(8) 0.0247(8) 0.078(4) Uiso 0.50 1 d P A 2
H40B H 0.7243 0.5346 -0.0180 0.094 Uiso 0.50 1 calc PR A 2
C41B C 0.7385(12) 0.4480(6) 0.0319(7) 0.054(3) Uiso 0.50 1 d P A 2
H41B H 0.7490 0.4236 -0.0068 0.064 Uiso 0.50 1 calc PR A 2
C42 C 0.3431(5) 0.2772(3) 0.1129(3) 0.0423(14) Uani 1 1 d . A .
C43 C 0.3271(5) 0.3070(3) 0.0423(3) 0.0586(17) Uani 1 1 d . . .
H43A H 0.3765 0.2847 0.0134 0.088 Uiso 1 1 calc R A .
H43B H 0.3494 0.3519 0.0455 0.088 Uiso 1 1 calc R . .
H43C H 0.2452 0.3034 0.0230 0.088 Uiso 1 1 calc R . .
C44 C 0.2595(5) 0.3136(3) 0.1542(3) 0.0505(15) Uani 1 1 d . . .
H44A H 0.1796 0.3108 0.1314 0.076 Uiso 1 1 calc R A .
H44B H 0.2832 0.3582 0.1581 0.076 Uiso 1 1 calc R . .
H44C H 0.2628 0.2949 0.1991 0.076 Uiso 1 1 calc R . .
C45 C 0.3130(4) 0.2067(3) 0.1051(3) 0.0421(14) Uani 1 1 d . . .
C46 C 0.2180(4) 0.1787(3) 0.1295(3) 0.0421(14) Uani 1 1 d . A .
H46 H 0.1690 0.2039 0.1537 0.051 Uiso 1 1 calc R . .
C47 C 0.1928(5) 0.1153(3) 0.1197(3) 0.0466(15) Uani 1 1 d . . .
H47 H 0.1274 0.0975 0.1375 0.056 Uiso 1 1 calc R A .
C48 C 0.2616(5) 0.0773(3) 0.0841(3) 0.0512(16) Uani 1 1 d . A .
H48 H 0.2437 0.0336 0.0769 0.061 Uiso 1 1 calc R . .
C49 C 0.3564(5) 0.1041(3) 0.0596(3) 0.0562(18) Uani 1 1 d . . .
H49 H 0.4049 0.0788 0.0352 0.067 Uiso 1 1 calc R A .
C50 C 0.3820(5) 0.1677(3) 0.0701(3) 0.0524(17) Uani 1 1 d . A .
H50 H 0.4483 0.1851 0.0529 0.063 Uiso 1 1 calc R . .
Si1A Si 0.4424(4) 0.05906(19) 0.3518(2) 0.0483(11) Uiso 0.50 1 d P A 1
C51A C 0.3376(12) 0.1266(6) 0.3553(7) 0.0603(12) Uiso 0.50 1 d P A 1
H51A H 0.3040 0.1253 0.3984 0.072 Uiso 0.50 1 calc PR A 1
H51B H 0.2728 0.1222 0.3184 0.072 Uiso 0.50 1 calc PR A 1
C52A C 0.5488(11) 0.0593(6) 0.4229(6) 0.0603(12) Uiso 0.50 1 d P A 1
H52A H 0.5168 0.0799 0.4606 0.091 Uiso 0.50 1 calc PR A 1
H52B H 0.6179 0.0826 0.4125 0.091 Uiso 0.50 1 calc PR A 1
H52C H 0.5707 0.0155 0.4352 0.091 Uiso 0.50 1 calc PR A 1
C53A C 0.5032(15) 0.0591(13) 0.2709(9) 0.0603(12) Uiso 0.50 1 d P A 1
H53A H 0.5554 0.0955 0.2691 0.091 Uiso 0.50 1 calc PR A 1
H53B H 0.4395 0.0619 0.2339 0.091 Uiso 0.50 1 calc PR A 1
H53C H 0.5471 0.0198 0.2665 0.091 Uiso 0.50 1 calc PR A 1
C54A C 0.3413(4) -0.0162(2) 0.3518(3) 0.0603(12) Uiso 0.50 1 d P A 1
H54A H 0.3865 -0.0543 0.3439 0.091 Uiso 0.50 1 calc PR A 1
H54B H 0.2759 -0.0121 0.3160 0.091 Uiso 0.50 1 calc PR A 1
H54C H 0.3113 -0.0197 0.3953 0.091 Uiso 0.50 1 calc PR A 1
Si1B Si 0.4037(3) 0.05463(14) 0.33618(15) 0.0271(8) Uiso 0.50 1 d PR A 2
C51B C 0.4469(8) 0.1213(3) 0.39456(15) 0.0603(12) Uiso 0.50 1 d PR A 2
H51C H 0.5298 0.1161 0.4130 0.072 Uiso 0.50 1 calc PR A 2
H51D H 0.3996 0.1195 0.4326 0.072 Uiso 0.50 1 calc PR A 2
C52B C 0.4792(15) 0.0619(13) 0.2590(9) 0.0603(12) Uiso 0.50 1 d P A 2
H52D H 0.4509 0.0998 0.2338 0.091 Uiso 0.50 1 calc PR A 2
H52E H 0.4625 0.0242 0.2307 0.091 Uiso 0.50 1 calc PR A 2
H52F H 0.5635 0.0654 0.2720 0.091 Uiso 0.50 1 calc PR A 2
C53B C 0.2485(11) 0.0648(6) 0.3048(7) 0.0603(12) Uiso 0.50 1 d P A 2
H53D H 0.2288 0.0383 0.2648 0.091 Uiso 0.50 1 calc PR A 2
H53E H 0.2333 0.1094 0.2931 0.091 Uiso 0.50 1 calc PR A 2
H53F H 0.2007 0.0521 0.3398 0.091 Uiso 0.50 1 calc PR A 2
C54B C 0.4205(11) -0.0192(6) 0.3751(7) 0.0603(12) Uiso 0.50 1 d P A 2
H54D H 0.3783 -0.0197 0.4147 0.091 Uiso 0.50 1 calc PR A 2
H54E H 0.5036 -0.0272 0.3889 0.091 Uiso 0.50 1 calc PR A 2
H54F H 0.3892 -0.0522 0.3435 0.091 Uiso 0.50 1 calc PR A 2

loop_
_atom_site_aniso_label
_atom_site_aniso_U_11
_atom_site_aniso_U_22
_atom_site_aniso_U_33
_atom_site_aniso_U_23
_atom_site_aniso_U_13
_atom_site_aniso_U_12
S1 0.0389(8) 0.0407(8) 0.0551(8) 0.0108(6) 0.0169(6) 0.0210(6)
O1 0.0341(19) 0.042(2) 0.037(2) -0.0169(16) 0.0145(16) -0.0016(16)
O2 0.046(2) 0.048(2) 0.039(2) -0.0103(17) 0.0280(18) -0.0190(18)
In 0.0795(3) 0.0244(2) 0.0488(3) -0.00482(18) 0.0452(2) -0.0005(2)
C1 0.028(3) 0.019(2) 0.029(3) -0.004(2) 0.011(2) -0.0036(19)
C2 0.024(2) 0.021(2) 0.033(3) 0.005(2) 0.007(2) 0.003(2)
C3 0.022(2) 0.027(2) 0.026(2) 0.005(2) 0.002(2) 0.001(2)
C4 0.025(2) 0.020(2) 0.026(2) 0.0011(19) 0.008(2) -0.0026(19)
C5 0.022(2) 0.021(2) 0.033(3) 0.001(2) 0.007(2) 0.0030(19)
C6 0.021(2) 0.022(2) 0.030(3) -0.002(2) 0.004(2) -0.0026(19)
C7 0.028(3) 0.031(3) 0.026(3) -0.002(2) 0.007(2) -0.003(2)
C8 0.042(3) 0.044(3) 0.042(3) -0.012(3) 0.014(3) 0.004(3)
C9 0.049(3) 0.045(3) 0.033(3) 0.000(2) 0.016(3) -0.011(3)
C10 0.036(3) 0.031(3) 0.027(3) -0.001(2) 0.009(2) -0.003(2)
C11 0.039(3) 0.026(3) 0.026(3) 0.000(2) 0.009(2) 0.003(2)
C12 0.041(3) 0.031(3) 0.039(3) -0.003(2) 0.013(2) -0.006(2)
C13 0.049(4) 0.068(4) 0.048(4) -0.006(3) 0.003(3) -0.030(3)
C14 0.087(5) 0.119(6) 0.029(3) -0.008(4) -0.001(3) -0.057(5)
C15 0.068(4) 0.091(5) 0.023(3) 0.006(3) 0.007(3) -0.043(4)
C16 0.027(3) 0.035(3) 0.028(3) -0.006(2) 0.001(2) -0.002(2)
C17 0.027(3) 0.051(3) 0.048(3) -0.010(3) -0.007(2) 0.004(3)
C18 0.049(3) 0.041(3) 0.034(3) 0.000(2) -0.003(3) -0.009(3)
C19 0.023(3) 0.043(3) 0.038(3) -0.007(2) 0.007(2) -0.005(2)
C20 0.058(4) 0.044(3) 0.049(3) -0.016(3) 0.025(3) -0.018(3)
C21 0.085(5) 0.053(4) 0.062(4) -0.012(3) 0.042(4) -0.024(4)
C22 0.083(5) 0.052(4) 0.080(5) -0.029(4) 0.044(4) -0.035(4)
C23 0.048(4) 0.060(4) 0.059(4) -0.028(3) 0.022(3) -0.023(3)
C24 0.036(3) 0.052(3) 0.040(3) -0.013(3) 0.010(2) -0.010(3)
C27 0.037(3) 0.042(3) 0.036(3) -0.004(2) 0.017(2) 0.005(2)
C28 0.032(3) 0.030(3) 0.036(3) -0.011(2) 0.014(2) -0.008(2)
C29 0.029(3) 0.037(3) 0.035(3) -0.014(2) 0.010(2) -0.012(2)
C30 0.035(3) 0.030(3) 0.035(3) 0.000(2) 0.011(2) -0.001(2)
C31 0.030(3) 0.021(2) 0.046(3) -0.003(2) 0.017(2) -0.004(2)
C32 0.028(3) 0.046(3) 0.046(3) -0.004(3) 0.015(2) -0.003(2)
C42 0.034(3) 0.057(4) 0.039(3) -0.011(3) 0.016(2) -0.012(3)
C43 0.038(3) 0.088(5) 0.050(4) -0.004(3) 0.008(3) -0.013(3)
C44 0.037(3) 0.059(4) 0.057(4) -0.017(3) 0.015(3) -0.009(3)
C45 0.032(3) 0.063(4) 0.033(3) -0.019(3) 0.011(2) -0.018(3)
C46 0.029(3) 0.062(4) 0.037(3) -0.015(3) 0.014(2) -0.011(3)
C47 0.031(3) 0.066(4) 0.044(3) -0.011(3) 0.008(3) -0.017(3)
C48 0.032(3) 0.069(4) 0.051(4) -0.025(3) 0.000(3) -0.013(3)
C49 0.035(3) 0.079(5) 0.056(4) -0.040(3) 0.011(3) -0.015(3)
C50 0.032(3) 0.081(5) 0.047(3) -0.030(3) 0.018(3) -0.024(3)

loop_
_atom_type_symbol
_atom_type_description
_atom_type_scat_dispersion_real
_atom_type_scat_dispersion_imag
_atom_type_scat_source
C C 0.0033 0.0016 'International Tables Vol C Tables 4.2.6.8 and 6.1.1.4'
H H 0.0000 0.0000 'International Tables Vol C Tables 4.2.6.8 and 6.1.1.4'
In In -0.7276 1.3100 'International Tables Vol C Tables 4.2.6.8 and 6.1.1.4'
O O 0.0106 0.0060 'International Tables Vol C Tables 4.2.6.8 and 6.1.1.4'
S S 0.1246 0.1234 'International Tables Vol C Tables 4.2.6.8 and 6.1.1.4'
Si Si 0.0817 0.0704 'International Tables Vol C Tables 4.2.6.8 and 6.1.1.4'

loop_
_geom_angle_atom_site_label_1
_geom_angle_atom_site_label_2
_geom_angle_atom_site_label_3
_geom_angle
_geom_angle_site_symmetry_1
_geom_angle_site_symmetry_3
C2 S1 C25A 104.0(3) . .
C2 S1 C25B 102.8(5) . .
C2 S1 In 92.60(16) . .
C25A S1 In 105.9(3) . .
C25B S1 In 83.9(5) . .
C27 S2A C26A 104.6(3) . .
C27 S2A In 92.17(19) . .
C26A S2A In 93.1(3) . .
C26B S2B C27 98.4(7) . .
C26B S2B In 102.0(6) . .
C27 S2B In 95.4(2) . .
C1 O1 In 125.1(3) . .
C28 O2 In 123.8(3) . .
O1 In O2 90.90(14) . .
O1 In C51A 113.9(4) . .
O2 In C51A 104.8(4) . .
O1 In C51B 135.0(2) . .
O2 In C51B 124.70(15) . .
C51A In C51B 37.6(4) . .
O1 In S2B 125.36(15) . .
O2 In S2B 75.47(13) . .
C51A In S2B 120.8(4) . .
C51B In S2B 92.6(3) . .
O1 In S2A 109.55(11) . .
O2 In S2A 77.48(11) . .
C51A In S2A 136.4(4) . .
C51B In S2A 104.9(2) . .
S2B In S2A 16.26(9) . .
O1 In S1 75.33(10) . .
O2 In S1 140.03(10) . .
C51A In S1 115.1(4) . .
C51B In S1 88.68(9) . .
S2B In S1 82.38(10) . .
S2A In S1 72.51(6) . .
O1 C1 C2 122.6(4) . .
O1 C1 C6 119.6(4) . .
C2 C1 C6 117.8(4) . .
C3 C2 C1 121.2(4) . .
C3 C2 S1 119.2(4) . .
C1 C2 S1 119.4(3) . .
C4 C3 C2 121.7(4) . .
C4 C3 H3 119.2 . .
C2 C3 H3 119.2 . .
C3 C4 C5 116.8(4) . .
C3 C4 C7 120.5(4) . .
C5 C4 C7 122.4(4) . .
C6 C5 C4 123.7(4) . .
C6 C5 H5 118.2 . .
C4 C5 H5 118.2 . .
C5 C6 C1 118.7(4) . .
C5 C6 C16 122.0(4) . .
C1 C6 C16 119.3(4) . .
C4 C7 C10 111.0(4) . .
C4 C7 C8 112.6(4) . .
C10 C7 C8 105.7(4) . .
C4 C7 C9 107.3(4) . .
C10 C7 C9 112.4(4) . .
C8 C7 C9 107.9(4) . .
C7 C8 H8A 109.5 . .
C7 C8 H8B 109.5 . .
H8A C8 H8B 109.5 . .
C7 C8 H8C 109.5 . .
H8A C8 H8C 109.5 . .
H8B C8 H8C 109.5 . .
C7 C9 H9A 109.5 . .
C7 C9 H9B 109.5 . .
H9A C9 H9B 109.5 . .
C7 C9 H9C 109.5 . .
H9A C9 H9C 109.5 . .
H9B C9 H9C 109.5 . .
C15 C10 C11 116.9(5) . .
C15 C10 C7 122.1(4) . .
C11 C10 C7 120.8(4) . .
C12 C11 C10 121.6(5) . .
C12 C11 H11 119.2 . .
C10 C11 H11 119.2 . .
C13 C12 C11 120.2(5) . .
C13 C12 H12 119.9 . .
C11 C12 H12 119.9 . .
C12 C13 C14 119.5(5) . .
C12 C13 H13 120.3 . .
C14 C13 H13 120.3 . .
C13 C14 C15 120.1(6) . .
C13 C14 H14 120.0 . .
C15 C14 H14 120.0 . .
C10 C15 C14 121.8(5) . .
C10 C15 H15 119.1 . .
C14 C15 H15 119.1 . .
C18 C16 C17 106.8(4) . .
C18 C16 C6 109.8(4) . .
C17 C16 C6 112.3(4) . .
C18 C16 C19 112.8(4) . .
C17 C16 C19 106.6(4) . .
C6 C16 C19 108.5(4) . .
C16 C17 H17A 109.5 . .
C16 C17 H17B 109.5 . .
H17A C17 H17B 109.5 . .
C16 C17 H17C 109.5 . .
H17A C17 H17C 109.5 . .
H17B C17 H17C 109.5 . .
C16 C18 H18A 109.5 . .
C16 C18 H18B 109.5 . .
H18A C18 H18B 109.5 . .
C16 C18 H18C 109.5 . .
H18A C18 H18C 109.5 . .
H18B C18 H18C 109.5 . .
C24 C19 C20 117.4(5) . .
C24 C19 C16 123.5(5) . .
C20 C19 C16 119.1(4) . .
C21 C20 C19 122.0(5) . .
C21 C20 H20 119.0 . .
C19 C20 H20 119.0 . .
C20 C21 C22 119.4(6) . .
C20 C21 H21 120.3 . .
C22 C21 H21 120.3 . .
C23 C22 C21 119.8(6) . .
C23 C22 H22 120.1 . .
C21 C22 H22 120.1 . .
C22 C23 C24 120.3(6) . .
C22 C23 H23 119.8 . .
C24 C23 H23 119.8 . .
C23 C24 C19 121.0(6) . .
C23 C24 H24 119.5 . .
C19 C24 H24 119.5 . .
C26A C25A S1 110.7(6) . .
C26A C25A H25A 109.5 . .
S1 C25A H25A 109.5 . .
C26A C25A H25B 109.5 . .
S1 C25A H25B 109.5 . .
H25A C25A H25B 108.1 . .
C25A C26A S2A 111.1(6) . .
C25A C26A H26A 109.4 . .
S2A C26A H26A 109.4 . .
C25A C26A H26B 109.4 . .
S2A C26A H26B 109.4 . .
H26A C26A H26B 108.0 . .
C26B C25B S1 116.4(12) . .
C26B C25B H25C 108.2 . .
S1 C25B H25C 108.2 . .
C26B C25B H25D 108.2 . .
S1 C25B H25D 108.2 . .
H25C C25B H25D 107.3 . .
C25B C26B S2B 115.1(12) . .
C25B C26B H26C 108.5 . .
S2B C26B H26C 108.5 . .
C25B C26B H26D 108.5 . .
S2B C26B H26D 108.5 . .
H26C C26B H26D 107.5 . .
C28 C27 C32 122.6(5) . .
C28 C27 S2A 121.1(4) . .
C32 C27 S2A 115.8(4) . .
C28 C27 S2B 110.5(4) . .
C32 C27 S2B 124.8(4) . .
O2 C28 C27 123.9(5) . .
O2 C28 C29 119.3(5) . .
C27 C28 C29 116.8(4) . .
C30 C29 C28 118.4(5) . .
C30 C29 C42 122.7(5) . .
C28 C29 C42 118.9(4) . .
C29 C30 C31 124.3(5) . .
C29 C30 H30 117.8 . .
C31 C30 H30 117.8 . .
C32 C31 C30 117.1(4) . .
C32 C31 C33B 118.1(8) . .
C30 C31 C33B 124.8(8) . .
C32 C31 C33A 129.7(7) . .
C30 C31 C33A 113.2(7) . .
C31 C32 C27 120.8(5) . .
C31 C32 H32 119.6 . .
C27 C32 H32 119.6 . .
C36A C33A C34A 106.2(11) . .
C36A C33A C31 107.0(10) . .
C34A C33A C31 110.3(10) . .
C36A C33A C35A 127.9(12) . .
C34A C33A C35A 100.7(10) . .
C31 C33A C35A 104.1(10) . .
C41A C36A C37A 118.3(13) . .
C41A C36A C33A 115.6(12) . .
C37A C36A C33A 125.1(12) . .
C36A C37A C38A 120.1(14) . .
C36A C37A H37A 120.0 . .
C38A C37A H37A 120.0 . .
C39A C38A C37A 119.3(17) . .
C39A C38A H38A 120.3 . .
C37A C38A H38A 120.3 . .
C40A C39A C38A 117.3(17) . .
C40A C39A C39A 88.2(13) . 3_665
C38A C39A C39A 107.0(15) . 3_665
C40A C39A H39A 121.4 . .
C38A C39A H39A 121.4 . .
C39A C39A H39A 75.5 3_665 .
C39A C40A C41A 123.4(15) . .
C39A C40A H40A 118.3 . .
C41A C40A H40A 118.3 . .
C36A C41A C40A 121.1(13) . .
C36A C41A H41A 119.4 . .
C40A C41A H41A 119.4 . .
C36B C33B C34B 115.4(13) . .
C36B C33B C35B 89.1(12) . .
C34B C33B C35B 113.0(14) . .
C36B C33B C31 112.5(12) . .
C34B C33B C31 108.4(12) . .
C35B C33B C31 117.6(13) . .
C33B C34B H34D 109.5 . .
C33B C34B H34E 109.5 . .
H34D C34B H34E 109.5 . .
C33B C34B H34F 109.5 . .
H34D C34B H34F 109.5 . .
H34E C34B H34F 109.5 . .
C33B C35B H35D 109.5 . .
C33B C35B H35E 109.5 . .
H35D C35B H35E 109.5 . .
C33B C35B H35F 109.5 . .
H35D C35B H35F 109.5 . .
H35E C35B H35F 109.5 . .
C37B C36B C41B 112.0(10) . .
C37B C36B C33B 114.9(11) . .
C41B C36B C33B 132.6(11) . .
C36B C37B C38B 125.3(10) . .
C36B C37B H37B 117.3 . .
C38B C37B H37B 117.3 . .
C39B C38B C37B 121.3(12) . .
C39B C38B H38B 119.4 . .
C37B C38B H38B 119.4 . .
C38B C39B C40B 119.6(14) . .
C38B C39B H39B 120.2 . .
C40B C39B H39B 120.2 . .
C39B C40B C41B 119.1(15) . .
C39B C40B H40B 120.5 . .
C41B C40B H40B 120.5 . .
C36B C41B C40B 122.8(13) . .
C36B C41B H41B 118.6 . .
C40B C41B H41B 118.6 . .
C45 C42 C29 108.9(5) . .
C45 C42 C43 107.6(5) . .
C29 C42 C43 112.5(4) . .
C45 C42 C44 112.9(4) . .
C29 C42 C44 109.0(4) . .
C43 C42 C44 106.0(5) . .
C42 C43 H43A 109.5 . .
C42 C43 H43B 109.5 . .
H43A C43 H43B 109.5 . .
C42 C43 H43C 109.5 . .
H43A C43 H43C 109.5 . .
H43B C43 H43C 109.5 . .
C42 C44 H44A 109.5 . .
C42 C44 H44B 109.5 . .
H44A C44 H44B 109.5 . .
C42 C44 H44C 109.5 . .
H44A C44 H44C 109.5 . .
H44B C44 H44C 109.5 . .
C46 C45 C50 116.9(5) . .
C46 C45 C42 123.8(5) . .
C50 C45 C42 119.3(5) . .
C47 C46 C45 121.6(5) . .
C47 C46 H46 119.2 . .
C45 C46 H46 119.2 . .
C46 C47 C48 120.8(5) . .
C46 C47 H47 119.6 . .
C48 C47 H47 119.6 . .
C49 C48 C47 118.4(6) . .
C49 C48 H48 120.8 . .
C47 C48 H48 120.8 . .
C48 C49 C50 120.7(6) . .
C48 C49 H49 119.7 . .
C50 C49 H49 119.7 . .
C49 C50 C45 121.6(5) . .
C49 C50 H50 119.2 . .
C45 C50 H50 119.2 . .
C52A Si1A C53A 114.1(7) . .
C52A Si1A C51A 110.9(6) . .
C53A Si1A C51A 110.4(9) . .
C52A Si1A C54A 110.9(5) . .
C53A Si1A C54A 106.7(8) . .
C51A Si1A C54A 103.1(5) . .
Si1A C51A In 110.8(6) . .
Si1A C51A H51A 109.5 . .
In C51A H51A 109.5 . .
Si1A C51A H51B 109.5 . .
In C51A H51B 109.5 . .
H51A C51A H51B 108.1 . .
C54B Si1B C53B 108.0(6) . .
C54B Si1B C51B 112.8(5) . .
C53B Si1B C51B 107.6(6) . .
C54B Si1B C52B 113.9(9) . .
C53B Si1B C52B 103.8(6) . .
C51B Si1B C52B 110.0(8) . .
Si1B C51B In 113.3(2) . .
Si1B C51B H51C 108.9 . .
In C51B H51C 108.9 . .
Si1B C51B H51D 108.9 . .
In C51B H51D 108.9 . .
H51C C51B H51D 107.7 . .
Si1B C52B H52D 109.5 . .
Si1B C52B H52E 109.5 . .
H52D C52B H52E 109.5 . .
Si1B C52B H52F 109.5 . .
H52D C52B H52F 109.5 . .
H52E C52B H52F 109.5 . .
Si1B C53B H53D 109.5 . .
Si1B C53B H53E 109.5 . .
H53D C53B H53E 109.5 . .
Si1B C53B H53F 109.5 . .
H53D C53B H53F 109.5 . .
H53E C53B H53F 109.5 . .
Si1B C54B H54D 109.5 . .
Si1B C54B H54E 109.5 . .
H54D C54B H54E 109.5 . .
Si1B C54B H54F 109.5 . .
H54D C54B H54F 109.5 . .
H54E C54B H54F 109.5 . .

loop_
_geom_bond_atom_site_label_1
_geom_bond_atom_site_label_2
_geom_bond_distance
S1 C2 1.766(5)
S1 C25A 1.822(8)
S1 C25B 1.883(16)
S1 In 2.7966(17)
S2A C27 1.746(6)
S2A C26A 1.834(7)
S2A In 2.749(2)
S2B C26B 1.793(14)
S2B C27 1.859(7)
S2B In 2.571(4)
O1 C1 1.331(5)
O1 In 2.062(3)
O2 C28 1.311(6)
O2 In 2.070(4)
In C51A 2.144(13)
In C51B 2.217(7)
C1 C2 1.408(6)
C1 C6 1.417(6)
C2 C3 1.385(6)
C3 C4 1.378(6)
C3 H3 0.9500
C4 C5 1.399(6)
C4 C7 1.529(6)
C5 C6 1.380(6)
C5 H5 0.9500
C6 C16 1.533(6)
C7 C10 1.531(7)
C7 C8 1.534(7)
C7 C9 1.545(7)
C8 H8A 0.9800
C8 H8B 0.9800
C8 H8C 0.9800
C9 H9A 0.9800
C9 H9B 0.9800
C9 H9C 0.9800
C10 C15 1.371(7)
C10 C11 1.393(6)
C11 C12 1.375(7)
C11 H11 0.9500
C12 C13 1.360(8)
C12 H12 0.9500
C13 C14 1.373(8)
C13 H13 0.9500
C14 C15 1.378(8)
C14 H14 0.9500
C15 H15 0.9500
C16 C18 1.528(7)
C16 C17 1.530(7)
C16 C19 1.541(7)
C17 H17A 0.9800
C17 H17B 0.9800
C17 H17C 0.9800
C18 H18A 0.9800
C18 H18B 0.9800
C18 H18C 0.9800
C19 C24 1.384(7)
C19 C20 1.385(7)
C20 C21 1.375(8)
C20 H20 0.9500
C21 C22 1.377(9)
C21 H21 0.9500
C22 C23 1.368(9)
C22 H22 0.9500
C23 C24 1.382(8)
C23 H23 0.9500
C24 H24 0.9500
C25A C26A 1.511(10)
C25A H25A 0.9900
C25A H25B 0.9900
C26A H26A 0.9900
C26A H26B 0.9900
C25B C26B 1.504(15)
C25B H25C 0.9900
C25B H25D 0.9900
C26B H26C 0.9900
C26B H26D 0.9900
C27 C28 1.392(7)
C27 C32 1.396(7)
C28 C29 1.425(7)
C29 C30 1.380(7)
C29 C42 1.531(7)
C30 C31 1.389(7)
C30 H30 0.9500
C31 C32 1.362(7)
C31 C33B 1.516(18)
C31 C33A 1.575(15)
C32 H32 0.9500
C33A C36A 1.535(19)
C33A C34A 1.572(18)
C33A C35A 1.624(18)
C34A H34A 0.9800
C34A H34B 0.9800
C34A H34C 0.9800
C35A H35A 0.9800
C35A H35B 0.9800
C35A H35C 0.9800
C36A C41A 1.318(17)
C36A C37A 1.380(18)
C37A C38A 1.42(2)
C37A H37A 0.9500
C38A C39A 1.37(2)
C38A H38A 0.9500
C39A C40A 1.34(2)
C39A H39A 0.9500
C40A C41A 1.356(18)
C40A H40A 0.9500
C41A H41A 0.9500
C33B C36B 1.45(2)
C33B C34B 1.46(2)
C33B C35B 1.50(2)
C34B H34D 0.9800
C34B H34E 0.9800
C34B H34F 0.9800
C35B H35D 0.9800
C35B H35E 0.9800
C35B H35F 0.9800
C36B C37B 1.366(13)
C36B C41B 1.410(16)
C37B C38B 1.368(14)
C37B H37B 0.9500
C38B C39B 1.319(16)
C38B H38B 0.9500
C39B C40B 1.345(19)
C39B H39B 0.9500
C40B C41B 1.426(19)
C40B H40B 0.9500
C41B H41B 0.9500
C42 C45 1.530(8)
C42 C43 1.539(8)
C42 C44 1.547(7)
C43 H43A 0.9800
C43 H43B 0.9800
C43 H43C 0.9800
C44 H44A 0.9800
C44 H44B 0.9800
C44 H44C 0.9800
C45 C46 1.386(7)
C45 C50 1.391(7)
C46 C47 1.377(8)
C46 H46 0.9500
C47 C48 1.385(8)
C47 H47 0.9500
C48 C49 1.375(8)
C48 H48 0.9500
C49 C50 1.381(9)
C49 H49 0.9500
C50 H50 0.9500
Si1A C52A 1.765(13)
Si1A C53A 1.84(2)
Si1A C51A 1.876(13)
Si1A C54A 1.969(5)
C51A H51A 0.9900
C51A H51B 0.9900
C52A H52A 0.9800
C52A H52B 0.9800
C52A H52C 0.9800
C53A H53A 0.9800
C53A H53B 0.9800
C53A H53C 0.9800
C54A H54A 0.9800
C54A H54B 0.9800
C54A H54C 0.9800
Si1B C54B 1.741(13)
Si1B C53B 1.838(13)
Si1B C51B 1.858(3)
Si1B C52B 1.87(2)
C51B H51C 0.9900
C51B H51D 0.9900
C52B H52D 0.9800
C52B H52E 0.9800
C52B H52F 0.9800
C53B H53D 0.9800
C53B H53E 0.9800
C53B H53F 0.9800
C54B H54D 0.9800
C54B H54E 0.9800
C54B H54F 0.9800

loop_
_geom_torsion_atom_site_label_1
_geom_torsion_atom_site_label_2
_geom_torsion_atom_site_label_3
_geom_torsion_atom_site_label_4
_geom_torsion
_geom_torsion_site_symmetry_1
_geom_torsion_site_symmetry_4
C1 O1 In O2 -164.3(3) . .
C1 O1 In C51A 89.1(5) . .
C1 O1 In C51B 50.6(4) . .
C1 O1 In S2B -91.5(4) . .
C1 O1 In S2A -87.3(3) . .
C1 O1 In S1 -22.3(3) . .
C28 O2 In O1 99.0(4) . .
C28 O2 In C51A -146.0(5) . .
C28 O2 In C51B -110.4(4) . .
C28 O2 In S2B -27.4(4) . .
C28 O2 In S2A -10.8(4) . .
C28 O2 In S1 31.1(5) . .
C26B S2B In O1 44.5(7) . .
C27 S2B In O1 -55.3(3) . .
C26B S2B In O2 125.1(7) . .
C27 S2B In O2 25.3(2) . .
C26B S2B In C51A -136.1(8) . .
C27 S2B In C51A 124.1(5) . .
C26B S2B In C51B -109.7(7) . .
C27 S2B In C51B 150.5(2) . .
C26B S2B In S2A 30.0(7) . .
C27 S2B In S2A -69.8(4) . .
C26B S2B In S1 -21.4(7) . .
C27 S2B In S1 -121.2(2) . .
C27 S2A In O1 -82.6(2) . .
C26A S2A In O1 22.2(3) . .
C27 S2A In O2 3.9(2) . .
C26A S2A In O2 108.7(3) . .
C27 S2A In C51A 102.3(6) . .
C26A S2A In C51A -152.9(6) . .
C27 S2A In C51B 126.8(2) . .
C26A S2A In C51B -128.4(3) . .
C27 S2A In S2B 84.9(4) . .
C26A S2A In S2B -170.3(5) . .
C27 S2A In S1 -149.4(2) . .
C26A S2A In S1 -44.6(2) . .
C2 S1 In O1 12.83(18) . .
C25A S1 In O1 -92.5(3) . .
C25B S1 In O1 -89.8(5) . .
C2 S1 In O2 86.2(2) . .
C25A S1 In O2 -19.2(3) . .
C25B S1 In O2 -16.4(5) . .
C2 S1 In C51A -97.0(4) . .
C25A S1 In C51A 157.7(5) . .
C25B S1 In C51A 160.4(6) . .
C2 S1 In C51B -124.6(3) . .
C25A S1 In C51B 130.0(4) . .
C25B S1 In C51B 132.8(5) . .
C2 S1 In S2B 142.52(19) . .
C25A S1 In S2B 37.2(3) . .
C25B S1 In S2B 39.9(5) . .
C2 S1 In S2A 129.26(16) . .
C25A S1 In S2A 23.9(3) . .
C25B S1 In S2A 26.7(5) . .
In O1 C1 C2 26.4(6) . .
In O1 C1 C6 -154.6(3) . .
O1 C1 C2 C3 177.7(4) . .
C6 C1 C2 C3 -1.3(7) . .
O1 C1 C2 S1 -7.9(6) . .
C6 C1 C2 S1 173.1(3) . .
C25A S1 C2 C3 -85.4(5) . .
C25B S1 C2 C3 -108.2(7) . .
In S1 C2 C3 167.6(4) . .
C25A S1 C2 C1 100.1(5) . .
C25B S1 C2 C1 77.4(7) . .
In S1 C2 C1 -6.9(4) . .
C1 C2 C3 C4 -1.3(7) . .
S1 C2 C3 C4 -175.6(3) . .
C2 C3 C4 C5 2.6(6) . .
C2 C3 C4 C7 176.7(4) . .
C3 C4 C5 C6 -1.6(7) . .
C7 C4 C5 C6 -175.5(4) . .
C4 C5 C6 C1 -0.9(7) . .
C4 C5 C6 C16 177.1(4) . .
O1 C1 C6 C5 -176.7(4) . .
C2 C1 C6 C5 2.3(6) . .
O1 C1 C6 C16 5.2(6) . .
C2 C1 C6 C16 -175.8(4) . .
C3 C4 C7 C10 51.1(6) . .
C5 C4 C7 C10 -135.1(4) . .
C3 C4 C7 C8 169.3(4) . .
C5 C4 C7 C8 -16.9(6) . .
C3 C4 C7 C9 -72.1(5) . .
C5 C4 C7 C9 101.7(5) . .
C4 C7 C10 C15 -146.3(5) . .
C8 C7 C10 C15 91.4(6) . .
C9 C7 C10 C15 -26.1(7) . .
C4 C7 C10 C11 39.8(6) . .
C8 C7 C10 C11 -82.5(5) . .
C9 C7 C10 C11 159.9(4) . .
C15 C10 C11 C12 0.2(8) . .
C7 C10 C11 C12 174.5(4) . .
C10 C11 C12 C13 -0.5(8) . .
C11 C12 C13 C14 -0.1(10) . .
C12 C13 C14 C15 0.8(12) . .
C11 C10 C15 C14 0.5(10) . .
C7 C10 C15 C14 -173.7(6) . .
C13 C14 C15 C10 -1.0(12) . .
C5 C6 C16 C18 115.2(5) . .
C1 C6 C16 C18 -66.7(5) . .
C5 C6 C16 C17 -3.5(6) . .
C1 C6 C16 C17 174.5(4) . .
C5 C6 C16 C19 -121.1(5) . .
C1 C6 C16 C19 57.0(5) . .
C18 C16 C19 C24 -7.7(7) . .
C17 C16 C19 C24 109.2(5) . .
C6 C16 C19 C24 -129.6(5) . .
C18 C16 C19 C20 174.6(5) . .
C17 C16 C19 C20 -68.4(6) . .
C6 C16 C19 C20 52.7(6) . .
C24 C19 C20 C21 0.8(9) . .
C16 C19 C20 C21 178.6(6) . .
C19 C20 C21 C22 -1.2(10) . .
C20 C21 C22 C23 0.7(11) . .
C21 C22 C23 C24 0.0(11) . .
C22 C23 C24 C19 -0.3(9) . .
C20 C19 C24 C23 0.0(8) . .
C16 C19 C24 C23 -177.7(5) . .
C2 S1 C25A C26A -87.4(6) . .
C25B S1 C25A C26A 2.3(13) . .
In S1 C25A C26A 9.4(6) . .
S1 C25A C26A S2A -59.1(7) . .
C27 S2A C26A C25A 168.2(5) . .
In S2A C26A C25A 75.2(5) . .
C2 S1 C25B C26B -158.7(12) . .
C25A S1 C25B C26B 106(2) . .
In S1 C25B C26B -67.4(13) . .
S1 C25B C26B S2B 61.9(18) . .
C27 S2B C26B C25B 86.7(14) . .
In S2B C26B C25B -10.6(15) . .
C26A S2A C27 C28 -92.1(5) . .
In S2A C27 C28 1.7(4) . .
C26A S2A C27 C32 79.8(5) . .
In S2A C27 C32 173.6(4) . .
C26A S2A C27 S2B -162.3(5) . .
In S2A C27 S2B -68.5(3) . .
C26B S2B C27 C28 -130.3(6) . .
In S2B C27 C28 -27.3(4) . .
C26B S2B C27 C32 66.0(7) . .
In S2B C27 C32 169.0(4) . .
C26B S2B C27 S2A -9.7(6) . .
In S2B C27 S2A 93.3(4) . .
In O2 C28 C27 16.5(7) . .
In O2 C28 C29 -163.9(3) . .
C32 C27 C28 O2 177.7(5) . .
S2A C27 C28 O2 -10.9(7) . .
S2B C27 C28 O2 13.7(6) . .
C32 C27 C28 C29 -1.9(7) . .
S2A C27 C28 C29 169.5(4) . .
S2B C27 C28 C29 -165.9(4) . .
O2 C28 C29 C30 -178.7(4) . .
C27 C28 C29 C30 0.9(7) . .
O2 C28 C29 C42 3.0(7) . .
C27 C28 C29 C42 -177.4(4) . .
C28 C29 C30 C31 0.6(8) . .
C42 C29 C30 C31 178.8(5) . .
C29 C30 C31 C32 -1.1(7) . .
C29 C30 C31 C33B 179.5(9) . .
C29 C30 C31 C33A 177.0(7) . .
C30 C31 C32 C27 0.1(7) . .
C33B C31 C32 C27 179.6(9) . .
C33A C31 C32 C27 -177.7(8) . .
C28 C27 C32 C31 1.4(8) . .
S2A C27 C32 C31 -170.4(4) . .
S2B C27 C32 C31 163.1(4) . .
C32 C31 C33A C36A -124.4(10) . .
C30 C31 C33A C36A 57.8(11) . .
C33B C31 C33A C36A -112(6) . .
C32 C31 C33A C34A 120.5(10) . .
C30 C31 C33A C34A -57.3(11) . .
C33B C31 C33A C34A 132(6) . .
C32 C31 C33A C35A 13.2(13) . .
C30 C31 C33A C35A -164.6(7) . .
C33B C31 C33A C35A 25(5) . .
C34A C33A C36A C41A -13.8(16) . .
C31 C33A C36A C41A -131.6(12) . .
C35A C33A C36A C41A 104.4(16) . .
C34A C33A C36A C37A 155.0(13) . .
C31 C33A C36A C37A 37.1(18) . .
C35A C33A C36A C37A -86.9(18) . .
C41A C36A C37A C38A -1(2) . .
C33A C36A C37A C38A -169.4(14) . .
C36A C37A C38A C39A -1(2) . .
C37A C38A C39A C40A -2(2) . .
C37A C38A C39A C39A 94.8(19) . 3_665
C38A C39A C40A C41A 7(2) . .
C39A C39A C40A C41A -101.7(17) 3_665 .
C37A C36A C41A C40A 5(2) . .
C33A C36A C41A C40A 174.7(13) . .
C39A C40A C41A C36A -8(2) . .
C32 C31 C33B C36B -121.8(11) . .
C30 C31 C33B C36B 57.7(15) . .
C33A C31 C33B C36B 69(5) . .
C32 C31 C33B C34B 109.4(11) . .
C30 C31 C33B C34B -71.2(14) . .
C33A C31 C33B C34B -60(5) . .
C32 C31 C33B C35B -20.4(17) . .
C30 C31 C33B C35B 159.1(10) . .
C33A C31 C33B C35B 170(7) . .
C34B C33B C36B C37B -171.8(12) . .
C35B C33B C36B C37B -56.7(13) . .
C31 C33B C36B C37B 63.0(15) . .
C34B C33B C36B C41B -2(2) . .
C35B C33B C36B C41B 113.4(16) . .
C31 C33B C36B C41B -126.9(15) . .
C41B C36B C37B C38B 0.3(16) . .
C33B C36B C37B C38B 172.4(12) . .
C36B C37B C38B C39B -1.1(18) . .
C37B C38B C39B C40B 1(2) . .
C38B C39B C40B C41B -1(2) . .
C37B C36B C41B C40B 0.1(19) . .
C33B C36B C41B C40B -170.2(15) . .
C39B C40B C41B C36B 0(2) . .
C30 C29 C42 C45 118.5(5) . .
C28 C29 C42 C45 -63.3(6) . .
C30 C29 C42 C43 -0.7(7) . .
C28 C29 C42 C43 177.5(5) . .
C30 C29 C42 C44 -117.9(5) . .
C28 C29 C42 C44 60.2(6) . .
C29 C42 C45 C46 124.0(6) . .
C43 C42 C45 C46 -113.7(6) . .
C44 C42 C45 C46 2.8(8) . .
C29 C42 C45 C50 -57.7(6) . .
C43 C42 C45 C50 64.5(7) . .
C44 C42 C45 C50 -178.9(5) . .
C50 C45 C46 C47 -0.1(9) . .
C42 C45 C46 C47 178.3(5) . .
C45 C46 C47 C48 -0.6(9) . .
C46 C47 C48 C49 0.7(9) . .
C47 C48 C49 C50 -0.2(9) . .
C48 C49 C50 C45 -0.5(10) . .
C46 C45 C50 C49 0.6(9) . .
C42 C45 C50 C49 -177.8(6) . .
C52A Si1A C51A In 66.8(8) . .
C53A Si1A C51A In -60.7(10) . .
C54A Si1A C51A In -174.4(5) . .
O1 In C51A Si1A -175.1(5) . .
O2 In C51A Si1A 87.2(6) . .
C51B In C51A Si1A -41.3(5) . .
S2B In C51A Si1A 5.5(8) . .
S2A In C51A Si1A -0.1(10) . .
S1 In C51A Si1A -90.8(6) . .
C54B Si1B C51B In -179.2(5) . .
C53B Si1B C51B In -60.2(6) . .
C52B Si1B C51B In 52.4(8) . .
O1 In C51B Si1B 115.1(4) . .
O2 In C51B Si1B -20.9(6) . .
C51A In C51B Si1B 46.2(6) . .
S2B In C51B Si1B -95.0(4) . .
S2A In C51B Si1B -105.8(4) . .
S1 In C51B Si1B -177.3(4) . .
